data_7223671
loop_
_publ_author_name
'Schmitz, D.'
'Bronger, W.'

_publ_section_title
;
 Die Kristallstruktur von Rb Bi3 S5
;
_journal_name_full
;
Zeitschrift fuer Naturforschung, Teil B. Anorganische Chemie, Organische 
Chemie (33,1978-41,1986)
;
_journal_page_first 438
_journal_page_last 439
_journal_volume 29
_journal_year 1974
_chemical_formula_sum 'Bi3 Rb S5'
_space_group_IT_number 58
_symmetry_space_group_name_Hall '-P 2 2n'
_symmetry_space_group_name_H-M 'P n n m'
_cell_angle_alpha 90
_cell_angle_beta 90
_cell_angle_gamma 90
_cell_formula_units_Z 4
_cell_length_a 12.902
_cell_length_b 18.478
_cell_length_c 4.161
_cell_volume 991.996
_citation_journal_id_ASTM ZNBAD2
_cod_data_source_file Schmitz_ZNBAD2_1974_325.cif
_cod_data_source_block Bi3Rb1S5
_cod_original_cell_volume 991.9955
_cod_original_formula_sum 'Bi3 Rb1 S5'
_cod_database_code 7223671

loop_
_symmetry_equiv_pos_as_xyz
x,y,z
-x,-y,z
x+1/2,-y+1/2,-z+1/2
-x+1/2,y+1/2,-z+1/2
-x,-y,-z
x,y,-z
-x-1/2,y-1/2,z-1/2
x-1/2,-y-1/2,z-1/2

loop_
_atom_site_label
_atom_site_type_symbol
_atom_site_fract_x
_atom_site_fract_y
_atom_site_fract_z
_atom_site_occupancy
_atom_site_U_iso_or_equiv
S2 S 0 0.5 0.5 1 0.0
Rb1 Rb 0.416 0.12 0 1 0.0
S6 S 0.091 0.301 0 1 0.0
S5 S 0.39 0.32 0 1 0.0
Bi2 Bi 0.268 0.803 0 1 0.0
S3 S 0.704 0.05 0 1 0.0
S1 S 0 0 0 1 0.0
Bi1 Bi 0.053 0.156 0 1 0.0
Bi3 Bi 0.338 0.476 0 1 0.0
S4 S 0.303 0.628 0 1 0.0
